data_4118000
loop_
_publ_author_name
'Xiaoyong Li'
'Carmin E. Burrell'
'Richard J. Staples'
'Babak Borhan'

_publ_section_title
;
 Absolute Configuration for 1,n-Glycols: A Nonempirical Approach to
 Long-Range Stereochemical Determination
;
_journal_name_full 'Journal of the American Chemical Society'
_journal_page_first 9026
_journal_page_last 9029
_journal_paper_doi 10.1021/ja2119767
_journal_volume 134
_journal_year 2012
_chemical_absolute_configuration syn
_chemical_formula_moiety 'C14 H30 O2, 0.25H2O'
_chemical_formula_sum 'C14 H30.5 O2.25'
_chemical_formula_weight 234.88
_space_group_IT_number 1
_symmetry_cell_setting triclinic
_symmetry_Int_Tables_number 1
_symmetry_space_group_name_Hall 'P 1'
_symmetry_space_group_name_H-M 'P 1'
_atom_sites_solution_hydrogens difmap
_atom_sites_solution_primary direct
_atom_sites_solution_secondary difmap
_audit_creation_method SHELXL-97
_cell_angle_alpha 88.3600(10)
_cell_angle_beta 76.6840(10)
_cell_angle_gamma 71.8240(10)
_cell_formula_units_Z 4
_cell_length_a 9.4357(8)
_cell_length_b 10.0619(8)
_cell_length_c 17.2986(13)
_cell_measurement_reflns_used 9877
_cell_measurement_temperature 173(2)
_cell_measurement_theta_max 30.78
_cell_measurement_theta_min 2.37
_cell_volume 1516.8(2)
_computing_cell_refinement 'APEX2 (BRUKER, V2008.5-0, 2006)'
_computing_data_collection 'COSMO (BRUKER, V1.58, 2006)'
_computing_data_reduction 'SAINT (BRUKER, V7.34A, 2006)'
_computing_molecular_graphics 'SHELXTL (Sheldrick, Acta Cryst. A64 2008, 112-122)'
_computing_publication_material 'SHELXTL (Sheldrick, Acta Cryst. A64 2008, 112-122)'
_computing_structure_refinement 'SHELXL (Sheldrick, Acta Cryst. A64 2008, 112-122)'
_computing_structure_solution 'SHELXS (Sheldrick, Acta Cryst. A64 2008, 112-122)'
_diffrn_ambient_temperature 173(2)
_diffrn_detector_area_resol_mean 836.6
_diffrn_measured_fraction_theta_full 0.998
_diffrn_measured_fraction_theta_max 0.835
_diffrn_measurement_device_type 'Bruker APEX-II CCD'
_diffrn_measurement_method '\w,and/f 0.5 deg'
_diffrn_radiation_monochromator graphite
_diffrn_radiation_probe x-ray
_diffrn_radiation_type MoK\a
_diffrn_radiation_wavelength 0.71073
_diffrn_reflns_av_R_equivalents 0.0283
_diffrn_reflns_av_sigmaI/netI 0.0438
_diffrn_reflns_limit_h_max 12
_diffrn_reflns_limit_h_min -12
_diffrn_reflns_limit_k_max 14
_diffrn_reflns_limit_k_min -14
_diffrn_reflns_limit_l_max 24
_diffrn_reflns_limit_l_min -25
_diffrn_reflns_number 31513
_diffrn_reflns_theta_full 25.00
_diffrn_reflns_theta_max 32.04
_diffrn_reflns_theta_min 1.21
_diffrn_source 'fine-focus sealed tube'
_exptl_absorpt_coefficient_mu 0.067
_exptl_absorpt_correction_T_max 0.9881
_exptl_absorpt_correction_T_min 0.9311
_exptl_absorpt_correction_type multi-scan
_exptl_absorpt_process_details SADABS
_exptl_crystal_colour colourless
_exptl_crystal_density_diffrn 1.029
_exptl_crystal_description Needle
_exptl_crystal_F_000 530
_exptl_crystal_size_max 1.08
_exptl_crystal_size_mid 0.20
_exptl_crystal_size_min 0.18
_refine_diff_density_max 0.202
_refine_diff_density_min -0.191
_refine_diff_density_rms 0.036
_refine_ls_abs_structure_details 'Flack H D (1983), Acta Cryst. A39, 876-881'
_refine_ls_abs_structure_Flack 0.6(6)
_refine_ls_extinction_method none
_refine_ls_goodness_of_fit_ref 0.983
_refine_ls_hydrogen_treatment refall
_refine_ls_matrix_type full
_refine_ls_number_parameters 1074
_refine_ls_number_reflns 14753
_refine_ls_number_restraints 3
_refine_ls_restrained_S_all 0.983
_refine_ls_R_factor_all 0.0728
_refine_ls_R_factor_gt 0.0433
_refine_ls_shift/su_max 0.002
_refine_ls_shift/su_mean 0.000
_refine_ls_structure_factor_coef Fsqd
_refine_ls_weighting_details 'calc w=1/[\s^2^(Fo^2^)+(0.0572P)^2^+0.0000P] where P=(Fo^2^+2Fc^2^)/3'
_refine_ls_weighting_scheme calc
_refine_ls_wR_factor_gt 0.0965
_refine_ls_wR_factor_ref 0.1106
_reflns_number_gt 10359
_reflns_number_total 14753
_reflns_threshold_expression >2sigma(I)
_cod_data_source_file ja2119767_si_003.cif
_cod_data_source_block p1
_cod_original_formula_sum 'C14 H30.50 O2.25'
_cod_database_code 4118000

loop_
_symmetry_equiv_pos_as_xyz
'x, y, z'

loop_
_atom_site_label
_atom_site_type_symbol
_atom_site_fract_x
_atom_site_fract_y
_atom_site_fract_z
_atom_site_U_iso_or_equiv
_atom_site_adp_type
_atom_site_occupancy
_atom_site_symmetry_multiplicity
_atom_site_calc_flag
O1A O 0.43857(17) 0.38158(15) 1.12494(8) 0.0413(3) Uani 1 1 d
H5A H 0.386(3) 0.339(2) 1.1245(13) 0.044(7) Uiso 1 1 d
O2A O 0.84393(15) -0.48095(13) 0.40794(8) 0.0351(3) Uani 1 1 d
H27A H 0.775(2) -0.477(2) 0.3899(12) 0.036(6) Uiso 1 1 d
C1A C 0.2758(3) 0.6145(2) 1.10809(13) 0.0443(5) Uani 1 1 d
H2A H 0.252(3) 0.693(3) 1.0710(14) 0.059(7) Uiso 1 1 d
H1A H 0.181(3) 0.587(2) 1.1205(14) 0.064(7) Uiso 1 1 d
H3A H 0.293(3) 0.648(2) 1.1542(15) 0.058(7) Uiso 1 1 d
C2A C 0.4107(2) 0.4905(2) 1.06958(10) 0.0339(4) Uani 1 1 d
H4A H 0.511(2) 0.5151(17) 1.0570(10) 0.026(4) Uiso 1 1 d
C3A C 0.3894(2) 0.4355(2) 0.99351(10) 0.0337(4) Uani 1 1 d
H7A H 0.361(2) 0.517(2) 0.9590(13) 0.048(6) Uiso 1 1 d
H6A H 0.296(2) 0.398(2) 1.0044(12) 0.045(5) Uiso 1 1 d
C4A C 0.5284(2) 0.3198(2) 0.94818(11) 0.0377(4) Uani 1 1 d
H8A H 0.626(3) 0.352(2) 0.9322(12) 0.048(6) Uiso 1 1 d
H9A H 0.561(2) 0.243(2) 0.9820(12) 0.037(5) Uiso 1 1 d
C5A C 0.5000(2) 0.2580(2) 0.87615(11) 0.0376(4) Uani 1 1 d
H11A H 0.414(2) 0.218(2) 0.8919(12) 0.048(6) Uiso 1 1 d
H10A H 0.459(2) 0.339(2) 0.8409(12) 0.047(6) Uiso 1 1 d
C6A C 0.6416(2) 0.1507(2) 0.82655(12) 0.0396(4) Uani 1 1 d
H12A H 0.730(3) 0.190(2) 0.8090(13) 0.051(6) Uiso 1 1 d
H13A H 0.683(2) 0.076(2) 0.8569(13) 0.046(6) Uiso 1 1 d
C7A C 0.6111(2) 0.0843(2) 0.75662(12) 0.0380(4) Uani 1 1 d
H15A H 0.539(3) 0.032(2) 0.7747(13) 0.053(6) Uiso 1 1 d
H14A H 0.557(2) 0.161(2) 0.7259(12) 0.045(6) Uiso 1 1 d
C8A C 0.7542(2) -0.0162(2) 0.70334(12) 0.0369(4) Uani 1 1 d
H16A H 0.830(2) 0.032(2) 0.6819(12) 0.043(6) Uiso 1 1 d
H17A H 0.807(2) -0.091(2) 0.7354(12) 0.043(5) Uiso 1 1 d
C9A C 0.7197(2) -0.0847(2) 0.63576(12) 0.0364(4) Uani 1 1 d
H18A H 0.657(2) -0.013(2) 0.6065(12) 0.040(5) Uiso 1 1 d
H19A H 0.650(3) -0.141(2) 0.6576(13) 0.051(6) Uiso 1 1 d
C10A C 0.8608(2) -0.1763(2) 0.57676(11) 0.0354(4) Uani 1 1 d
H20A H 0.928(2) -0.123(2) 0.5561(11) 0.037(5) Uiso 1 1 d
H21A H 0.920(2) -0.250(2) 0.6042(11) 0.036(5) Uiso 1 1 d
C11A C 0.8195(2) -0.2399(2) 0.50976(11) 0.0344(4) Uani 1 1 d
H22A H 0.748(2) -0.165(2) 0.4839(12) 0.039(5) Uiso 1 1 d
H23A H 0.764(2) -0.304(2) 0.5325(11) 0.038(5) Uiso 1 1 d
C12A C 0.9552(2) -0.3158(2) 0.44312(12) 0.0342(4) Uani 1 1 d
H24A H 1.007(2) -0.248(2) 0.4221(11) 0.037(5) Uiso 1 1 d
H25A H 1.027(2) -0.395(2) 0.4639(11) 0.033(5) Uiso 1 1 d
C13A C 0.9090(2) -0.37420(17) 0.37615(10) 0.0317(4) Uani 1 1 d
H26A H 0.8286(19) -0.2978(18) 0.3571(10) 0.026(4) Uiso 1 1 d
C14A C 1.0434(3) -0.4338(2) 0.30592(13) 0.0434(5) Uani 1 1 d
H28A H 1.075(3) -0.363(2) 0.2841(13) 0.058(7) Uiso 1 1 d
H30A H 1.119(3) -0.512(3) 0.3229(14) 0.064(7) Uiso 1 1 d
H29A H 1.011(3) -0.475(3) 0.2654(15) 0.071(8) Uiso 1 1 d
O1B O 0.24696(15) 1.22843(13) 1.12208(8) 0.0359(3) Uani 1 1 d
H4B H 0.153(3) 1.274(2) 1.1329(13) 0.048(6) Uiso 1 1 d
O2B O 1.03412(14) 0.27679(14) 0.44550(8) 0.0368(3) Uani 1 1 d
H26B H 0.975(2) 0.344(2) 0.4340(11) 0.035(6) Uiso 1 1 d
C1B C 0.2823(3) 1.1166(2) 1.24487(12) 0.0467(5) Uani 1 1 d
H2B H 0.287(3) 1.035(3) 1.2729(14) 0.062(7) Uiso 1 1 d
H3B H 0.379(3) 1.140(3) 1.2409(14) 0.063(7) Uiso 1 1 d
H1B H 0.197(3) 1.189(2) 1.2737(14) 0.056(6) Uiso 1 1 d
C2B C 0.2635(2) 1.09885(17) 1.16163(10) 0.0319(4) Uani 1 1 d
H5B H 0.166(2) 1.0682(19) 1.1632(11) 0.035(5) Uiso 1 1 d
C3B C 0.3998(2) 0.9892(2) 1.11021(11) 0.0380(4) Uani 1 1 d
H7B H 0.426(2) 0.904(2) 1.1366(12) 0.042(5) Uiso 1 1 d
H6B H 0.492(2) 1.021(2) 1.1024(11) 0.041(5) Uiso 1 1 d
C4B C 0.3756(2) 0.9558(2) 1.02996(12) 0.0380(4) Uani 1 1 d
H9B H 0.350(2) 1.039(2) 1.0016(13) 0.050(6) Uiso 1 1 d
H8B H 0.277(3) 0.923(2) 1.0387(12) 0.051(6) Uiso 1 1 d
C5B C 0.5121(2) 0.8454(2) 0.97916(12) 0.0395(4) Uani 1 1 d
H11B H 0.543(2) 0.764(2) 1.0122(12) 0.044(6) Uiso 1 1 d
H10B H 0.600(3) 0.878(2) 0.9644(12) 0.045(6) Uiso 1 1 d
C6B C 0.4802(2) 0.7951(2) 0.90476(11) 0.0384(4) Uani 1 1 d
H13B H 0.436(2) 0.876(2) 0.8697(13) 0.053(6) Uiso 1 1 d
H12B H 0.391(3) 0.754(2) 0.9204(12) 0.047(6) Uiso 1 1 d
C7B C 0.6184(2) 0.6868(2) 0.85284(12) 0.0407(5) Uani 1 1 d
H14B H 0.708(3) 0.729(2) 0.8340(14) 0.062(7) Uiso 1 1 d
H15B H 0.662(2) 0.610(2) 0.8858(13) 0.048(6) Uiso 1 1 d
C8B C 0.5832(2) 0.6236(2) 0.78373(12) 0.0390(4) Uani 1 1 d
H17B H 0.532(3) 0.699(2) 0.7502(13) 0.055(6) Uiso 1 1 d
H16B H 0.511(3) 0.575(2) 0.8049(13) 0.051(6) Uiso 1 1 d
C9B C 0.7246(2) 0.5218(2) 0.73001(12) 0.0412(4) Uani 1 1 d
H19B H 0.804(3) 0.570(2) 0.7068(14) 0.058(7) Uiso 1 1 d
H18B H 0.774(3) 0.448(2) 0.7649(14) 0.058(6) Uiso 1 1 d
C10B C 0.6900(2) 0.4511(2) 0.66282(11) 0.0381(4) Uani 1 1 d
H21B H 0.633(3) 0.524(2) 0.6331(13) 0.054(6) Uiso 1 1 d
H20B H 0.624(3) 0.396(2) 0.6855(13) 0.049(6) Uiso 1 1 d
C11B C 0.8343(2) 0.3546(2) 0.60749(12) 0.0381(4) Uani 1 1 d
H23B H 0.901(3) 0.408(2) 0.5850(13) 0.049(6) Uiso 1 1 d
H22B H 0.889(2) 0.288(2) 0.6406(13) 0.049(6) Uiso 1 1 d
C12B C 0.7998(2) 0.2797(2) 0.54213(11) 0.0330(4) Uani 1 1 d
H25B H 0.733(2) 0.347(2) 0.5127(11) 0.038(5) Uiso 1 1 d
H24B H 0.739(2) 0.220(2) 0.5657(12) 0.043(5) Uiso 1 1 d
C13B C 0.9434(2) 0.19186(18) 0.48252(11) 0.0333(4) Uani 1 1 d
H27B H 1.006(2) 0.125(2) 0.5127(11) 0.040(5) Uiso 1 1 d
C14B C 0.9036(3) 0.1172(2) 0.42002(14) 0.0468(5) Uani 1 1 d
H30B H 0.837(2) 0.187(2) 0.3866(13) 0.052(6) Uiso 1 1 d
H29B H 0.987(3) 0.059(2) 0.3862(14) 0.057(7) Uiso 1 1 d
H28B H 0.844(3) 0.058(3) 0.4429(15) 0.074(8) Uiso 1 1 d
O1C O -0.21520(17) 1.18298(13) 1.20929(8) 0.0386(3) Uani 1 1 d
H4C H -0.293(2) 1.223(2) 1.2290(13) 0.041(6) Uiso 1 1 d
O2C O 0.31015(15) 0.33079(13) 0.41598(7) 0.0309(3) Uani 1 1 d
H27C H 0.240(2) 0.311(2) 0.4255(12) 0.036(6) Uiso 1 1 d
C1C C -0.1363(4) 0.9388(2) 1.23491(13) 0.0556(6) Uani 1 1 d
H1C H -0.032(3) 0.932(3) 1.2239(16) 0.079(9) Uiso 1 1 d
H3C H -0.137(3) 0.845(2) 1.2216(13) 0.058(6) Uiso 1 1 d
H2C H -0.190(3) 0.966(2) 1.2903(15) 0.058(6) Uiso 1 1 d
C2C C -0.2120(2) 1.04768(18) 1.18269(10) 0.0330(4) Uani 1 1 d
H5C H -0.317(3) 1.046(2) 1.1886(12) 0.052(6) Uiso 1 1 d
C3C C -0.1294(2) 1.02485(18) 1.09526(11) 0.0327(4) Uani 1 1 d
H7C H -0.029(3) 1.037(2) 1.0926(12) 0.053(6) Uiso 1 1 d
H6C H -0.183(2) 1.099(2) 1.0666(11) 0.035(5) Uiso 1 1 d
C4C C -0.1093(2) 0.88327(18) 1.05732(10) 0.0314(4) Uani 1 1 d
H9C H -0.208(2) 0.866(2) 1.0643(12) 0.045(6) Uiso 1 1 d
H8C H -0.043(2) 0.809(2) 1.0834(12) 0.038(5) Uiso 1 1 d
C5C C -0.0337(2) 0.86982(19) 0.96867(11) 0.0347(4) Uani 1 1 d
H10C H 0.060(3) 0.897(2) 0.9627(13) 0.059(7) Uiso 1 1 d
H11C H -0.096(2) 0.937(2) 0.9397(12) 0.039(5) Uiso 1 1 d
C6C C 0.0003(2) 0.72508(18) 0.93043(10) 0.0318(4) Uani 1 1 d
H12C H 0.070(2) 0.655(2) 0.9571(13) 0.047(6) Uiso 1 1 d
H13C H -0.095(2) 0.702(2) 0.9388(12) 0.042(5) Uiso 1 1 d
C7C C 0.0750(2) 0.71332(19) 0.84187(11) 0.0353(4) Uani 1 1 d
H15C H 0.004(2) 0.780(2) 0.8142(12) 0.044(6) Uiso 1 1 d
H14C H 0.166(3) 0.743(2) 0.8344(13) 0.056(7) Uiso 1 1 d
C8C C 0.1145(2) 0.56811(19) 0.80325(10) 0.0342(4) Uani 1 1 d
H17C H 0.026(2) 0.540(2) 0.8134(11) 0.035(5) Uiso 1 1 d
H16C H 0.183(3) 0.496(3) 0.8314(15) 0.061(7) Uiso 1 1 d
C9C C 0.1855(3) 0.5589(2) 0.71430(11) 0.0350(4) Uani 1 1 d
H19C H 0.113(2) 0.622(2) 0.6885(12) 0.048(6) Uiso 1 1 d
H18C H 0.269(3) 0.589(2) 0.7059(14) 0.058(7) Uiso 1 1 d
C10C C 0.2279(2) 0.41345(19) 0.67520(11) 0.0344(4) Uani 1 1 d
H21C H 0.135(2) 0.389(2) 0.6854(12) 0.042(6) Uiso 1 1 d
H20C H 0.302(3) 0.344(2) 0.7018(14) 0.061(7) Uiso 1 1 d
C11C C 0.2962(2) 0.40567(19) 0.58592(10) 0.0329(4) Uani 1 1 d
H22C H 0.219(2) 0.464(2) 0.5601(12) 0.046(6) Uiso 1 1 d
H23C H 0.378(3) 0.439(2) 0.5759(13) 0.050(6) Uiso 1 1 d
C12C C 0.3435(2) 0.25833(18) 0.54839(10) 0.0324(4) Uani 1 1 d
H24C H 0.420(3) 0.196(2) 0.5762(13) 0.052(6) Uiso 1 1 d
H25C H 0.259(2) 0.2220(19) 0.5597(10) 0.030(5) Uiso 1 1 d
C13C C 0.4154(2) 0.24582(18) 0.45964(10) 0.0294(4) Uani 1 1 d
H26C H 0.493(2) 0.2843(19) 0.4508(11) 0.033(5) Uiso 1 1 d
C14C C 0.4726(3) 0.0952(2) 0.42706(13) 0.0446(5) Uani 1 1 d
H28C H 0.549(3) 0.036(2) 0.4547(13) 0.052(6) Uiso 1 1 d
H30C H 0.519(2) 0.086(2) 0.3643(14) 0.054(6) Uiso 1 1 d
H29C H 0.392(3) 0.055(2) 0.4369(13) 0.048(6) Uiso 1 1 d
O1D O -0.05436(15) 0.36778(13) 1.15625(7) 0.0322(3) Uani 1 1 d
H4D H -0.100(2) 0.315(2) 1.1669(12) 0.040(6) Uiso 1 1 d
O2D O 0.58241(14) -0.46441(14) 0.36259(8) 0.0365(3) Uani 1 1 d
H27D H 0.576(2) -0.514(2) 0.3342(13) 0.038(6) Uiso 1 1 d
C1D C -0.2697(2) 0.5753(2) 1.15604(12) 0.0346(4) Uani 1 1 d
H1D H -0.310(2) 0.658(2) 1.1244(13) 0.048(6) Uiso 1 1 d
H3D H -0.348(2) 0.5304(19) 1.1745(11) 0.036(5) Uiso 1 1 d
H2D H -0.251(2) 0.606(2) 1.2029(13) 0.050(6) Uiso 1 1 d
C2D C -0.12205(19) 0.47472(16) 1.10729(9) 0.0271(3) Uani 1 1 d
H5D H -0.039(2) 0.5259(18) 1.0903(10) 0.029(4) Uiso 1 1 d
C3D C -0.14545(19) 0.41330(17) 1.03350(10) 0.0264(3) Uani 1 1 d
H7D H -0.221(2) 0.3646(19) 1.0524(11) 0.034(5) Uiso 1 1 d
H6D H -0.196(2) 0.495(2) 1.0042(11) 0.038(5) Uiso 1 1 d
C4D C 0.00170(19) 0.32014(18) 0.97928(10) 0.0282(4) Uani 1 1 d
H9D H 0.056(2) 0.248(2) 1.0096(12) 0.042(5) Uiso 1 1 d
H8D H 0.073(2) 0.380(2) 0.9600(11) 0.039(5) Uiso 1 1 d
C5D C -0.0270(2) 0.25853(18) 0.90701(10) 0.0271(3) Uani 1 1 d
H10D H -0.078(2) 0.340(2) 0.8777(11) 0.032(5) Uiso 1 1 d
H11D H -0.098(2) 0.208(2) 0.9241(11) 0.034(5) Uiso 1 1 d
C6D C 0.11807(19) 0.16466(19) 0.85178(10) 0.0285(4) Uani 1 1 d
H12D H 0.190(2) 0.218(2) 0.8333(12) 0.043(6) Uiso 1 1 d
H13D H 0.174(2) 0.089(2) 0.8810(12) 0.044(6) Uiso 1 1 d
C7D C 0.0871(2) 0.10153(18) 0.78074(10) 0.0275(3) Uani 1 1 d
H14D H 0.035(2) 0.1814(19) 0.7523(10) 0.028(5) Uiso 1 1 d
H15D H 0.016(2) 0.050(2) 0.8003(11) 0.036(5) Uiso 1 1 d
C8D C 0.23095(19) 0.00796(19) 0.72434(10) 0.0283(3) Uani 1 1 d
H16D H 0.305(2) 0.063(2) 0.7068(12) 0.043(6) Uiso 1 1 d
H17D H 0.282(2) -0.065(2) 0.7537(12) 0.035(5) Uiso 1 1 d
C9D C 0.19833(19) -0.05337(18) 0.65355(10) 0.0277(4) Uani 1 1 d
H19D H 0.128(2) -0.1037(19) 0.6729(10) 0.028(5) Uiso 1 1 d
H18D H 0.145(2) 0.028(2) 0.6245(12) 0.042(5) Uiso 1 1 d
C10D C 0.34225(19) -0.14671(19) 0.59750(10) 0.0289(4) Uani 1 1 d
H20D H 0.415(2) -0.0908(19) 0.5813(11) 0.033(5) Uiso 1 1 d
H21D H 0.399(2) -0.222(2) 0.6264(12) 0.041(5) Uiso 1 1 d
C11D C 0.31169(19) -0.20666(18) 0.52511(10) 0.0279(4) Uani 1 1 d
H23D H 0.244(2) -0.261(2) 0.5430(11) 0.033(5) Uiso 1 1 d
H22D H 0.258(2) -0.1279(19) 0.4982(10) 0.028(5) Uiso 1 1 d
C12D C 0.45862(19) -0.29932(18) 0.47066(10) 0.0291(4) Uani 1 1 d
H24D H 0.527(2) -0.2424(19) 0.4534(11) 0.035(5) Uiso 1 1 d
H25D H 0.513(2) -0.374(2) 0.5019(11) 0.038(5) Uiso 1 1 d
C13D C 0.43601(19) -0.36612(17) 0.39901(10) 0.0273(3) Uani 1 1 d
H26D H 0.3692(18) -0.4152(16) 0.4185(9) 0.015(4) Uiso 1 1 d
C14D C 0.3798(3) -0.2626(2) 0.33949(12) 0.0435(5) Uani 1 1 d
H30D H 0.453(3) -0.214(2) 0.3225(13) 0.054(6) Uiso 1 1 d
H29D H 0.369(2) -0.314(2) 0.2941(13) 0.055(6) Uiso 1 1 d
H28D H 0.282(3) -0.195(2) 0.3612(13) 0.056(6) Uiso 1 1 d
O1S O 0.49720(15) 0.36124(13) 0.27335(9) 0.0326(3) Uani 1 1 d
H1S H 0.466(3) 0.377(2) 0.2362(14) 0.050(7) Uiso 1 1 d
H2S H 0.430(3) 0.347(2) 0.3078(15) 0.056(7) Uiso 1 1 d

loop_
_atom_site_aniso_label
_atom_site_aniso_U_11
_atom_site_aniso_U_22
_atom_site_aniso_U_33
_atom_site_aniso_U_23
_atom_site_aniso_U_13
_atom_site_aniso_U_12
O1A 0.0502(8) 0.0521(8) 0.0346(7) 0.0086(6) -0.0202(6) -0.0275(7)
O2A 0.0330(7) 0.0335(6) 0.0431(7) 0.0062(5) -0.0148(6) -0.0123(5)
C1A 0.0446(12) 0.0519(12) 0.0354(11) -0.0048(10) -0.0040(9) -0.0170(10)
C2A 0.0329(9) 0.0444(10) 0.0286(9) 0.0030(7) -0.0075(7) -0.0178(8)
C3A 0.0315(9) 0.0464(10) 0.0254(8) 0.0031(8) -0.0091(7) -0.0135(8)
C4A 0.0304(9) 0.0501(11) 0.0347(10) -0.0039(9) -0.0106(8) -0.0129(8)
C5A 0.0312(10) 0.0507(11) 0.0336(10) -0.0038(8) -0.0089(8) -0.0150(9)
C6A 0.0329(10) 0.0502(11) 0.0368(10) -0.0047(9) -0.0123(8) -0.0108(9)
C7A 0.0321(10) 0.0463(11) 0.0381(10) -0.0035(9) -0.0103(8) -0.0138(9)
C8A 0.0326(10) 0.0431(10) 0.0375(10) -0.0043(8) -0.0113(8) -0.0124(9)
C9A 0.0305(9) 0.0404(10) 0.0399(10) -0.0042(8) -0.0099(8) -0.0114(8)
C10A 0.0297(9) 0.0396(10) 0.0383(10) -0.0017(8) -0.0104(8) -0.0109(8)
C11A 0.0304(9) 0.0356(9) 0.0380(10) -0.0030(8) -0.0078(8) -0.0113(8)
C12A 0.0280(9) 0.0351(9) 0.0409(10) -0.0005(8) -0.0087(7) -0.0112(8)
C13A 0.0297(9) 0.0303(8) 0.0351(9) 0.0047(7) -0.0095(7) -0.0083(7)
C14A 0.0424(11) 0.0486(12) 0.0371(11) 0.0002(9) -0.0054(9) -0.0140(10)
O1B 0.0332(7) 0.0300(6) 0.0434(7) 0.0040(5) -0.0099(6) -0.0081(6)
O2B 0.0250(6) 0.0347(7) 0.0485(8) 0.0056(6) -0.0087(5) -0.0063(5)
C1B 0.0592(14) 0.0411(11) 0.0361(11) -0.0010(9) -0.0097(10) -0.0110(11)
C2B 0.0338(9) 0.0296(8) 0.0341(9) 0.0012(7) -0.0106(7) -0.0105(7)
C3B 0.0404(11) 0.0330(9) 0.0394(10) -0.0031(8) -0.0158(9) -0.0046(8)
C4B 0.0404(11) 0.0338(9) 0.0384(10) -0.0034(8) -0.0153(8) -0.0047(8)
C5B 0.0408(11) 0.0356(10) 0.0384(10) -0.0065(8) -0.0108(9) -0.0048(9)
C6B 0.0412(11) 0.0380(10) 0.0337(10) -0.0021(8) -0.0126(8) -0.0060(9)
C7B 0.0445(11) 0.0392(10) 0.0355(10) -0.0055(8) -0.0112(9) -0.0073(9)
C8B 0.0435(11) 0.0392(10) 0.0314(10) 0.0001(8) -0.0114(8) -0.0070(9)
C9B 0.0437(11) 0.0415(10) 0.0356(10) -0.0049(8) -0.0124(9) -0.0065(9)
C10B 0.0414(11) 0.0396(10) 0.0330(10) 0.0015(8) -0.0114(8) -0.0104(9)
C11B 0.0397(11) 0.0400(10) 0.0335(10) -0.0027(8) -0.0112(8) -0.0088(9)
C12B 0.0354(10) 0.0368(9) 0.0295(9) 0.0035(8) -0.0084(8) -0.0145(8)
C13B 0.0365(10) 0.0282(8) 0.0357(10) 0.0032(7) -0.0113(8) -0.0089(7)
C14B 0.0534(13) 0.0445(11) 0.0451(12) -0.0072(10) -0.0082(10) -0.0203(11)
O1C 0.0367(8) 0.0305(6) 0.0445(8) -0.0079(5) -0.0012(6) -0.0100(6)
O2C 0.0283(7) 0.0368(6) 0.0295(6) 0.0064(5) -0.0088(5) -0.0117(6)
C1C 0.089(2) 0.0369(11) 0.0333(11) 0.0005(9) -0.0083(12) -0.0131(12)
C2C 0.0326(9) 0.0307(8) 0.0338(9) -0.0054(7) -0.0003(7) -0.0119(7)
C3C 0.0396(10) 0.0289(8) 0.0299(9) 0.0004(7) -0.0078(8) -0.0115(8)
C4C 0.0346(10) 0.0292(8) 0.0295(9) 0.0003(7) -0.0051(7) -0.0105(7)
C5C 0.0439(11) 0.0323(9) 0.0276(9) 0.0004(7) -0.0078(8) -0.0116(8)
C6C 0.0380(10) 0.0286(8) 0.0270(9) -0.0009(7) -0.0059(7) -0.0088(8)
C7C 0.0445(11) 0.0316(9) 0.0309(9) -0.0006(7) -0.0085(8) -0.0134(8)
C8C 0.0415(11) 0.0332(9) 0.0267(9) 0.0010(7) -0.0056(8) -0.0115(8)
C9C 0.0454(11) 0.0325(9) 0.0288(9) 0.0002(7) -0.0092(8) -0.0139(9)
C10C 0.0430(11) 0.0326(9) 0.0264(9) 0.0002(7) -0.0058(8) -0.0115(8)
C11C 0.0415(10) 0.0319(9) 0.0271(9) 0.0016(7) -0.0081(8) -0.0141(8)
C12C 0.0384(10) 0.0318(9) 0.0270(9) 0.0028(7) -0.0084(7) -0.0103(8)
C13C 0.0265(9) 0.0333(9) 0.0282(9) 0.0013(7) -0.0077(7) -0.0081(7)
C14C 0.0523(13) 0.0360(10) 0.0363(11) -0.0023(8) -0.0083(10) -0.0022(10)
O1D 0.0339(7) 0.0335(6) 0.0310(6) 0.0019(5) -0.0116(5) -0.0101(6)
O2D 0.0280(6) 0.0395(7) 0.0388(7) -0.0181(6) -0.0055(5) -0.0062(5)
C1D 0.0369(10) 0.0327(9) 0.0308(9) -0.0044(8) -0.0059(8) -0.0069(8)
C2D 0.0282(8) 0.0261(8) 0.0262(8) -0.0009(6) -0.0058(7) -0.0076(7)
C3D 0.0271(8) 0.0271(8) 0.0247(8) -0.0016(6) -0.0071(7) -0.0074(7)
C4D 0.0254(8) 0.0321(8) 0.0244(8) -0.0034(7) -0.0046(6) -0.0057(7)
C5D 0.0288(8) 0.0296(8) 0.0229(8) -0.0033(7) -0.0077(7) -0.0076(7)
C6D 0.0263(8) 0.0327(9) 0.0239(8) -0.0054(7) -0.0047(7) -0.0056(7)
C7D 0.0291(8) 0.0297(8) 0.0241(8) -0.0026(7) -0.0079(7) -0.0081(7)
C8D 0.0251(8) 0.0329(9) 0.0237(8) -0.0045(7) -0.0033(6) -0.0058(7)
C9D 0.0261(8) 0.0309(8) 0.0249(8) -0.0047(7) -0.0055(7) -0.0072(7)
C10D 0.0247(8) 0.0332(9) 0.0265(8) -0.0056(7) -0.0029(7) -0.0076(7)
C11D 0.0269(9) 0.0307(8) 0.0250(8) -0.0060(7) -0.0056(7) -0.0073(7)
C12D 0.0240(8) 0.0332(9) 0.0284(9) -0.0074(7) -0.0033(7) -0.0078(7)
C13D 0.0239(8) 0.0304(8) 0.0270(8) -0.0044(7) -0.0032(6) -0.0090(7)
C14D 0.0480(13) 0.0464(11) 0.0333(10) -0.0005(9) -0.0137(9) -0.0078(10)
O1S 0.0345(7) 0.0396(7) 0.0254(6) -0.0022(5) -0.0062(6) -0.0144(6)

loop_
_atom_type_symbol
_atom_type_description
_atom_type_scat_dispersion_real
_atom_type_scat_dispersion_imag
_atom_type_scat_source
C C 0.0033 0.0016 'International Tables Vol C Tables 4.2.6.8 and 6.1.1.4'
H H 0.0000 0.0000 'International Tables Vol C Tables 4.2.6.8 and 6.1.1.4'
O O 0.0106 0.0060 'International Tables Vol C Tables 4.2.6.8 and 6.1.1.4'

loop_
_geom_angle_atom_site_label_1
_geom_angle_atom_site_label_2
_geom_angle_atom_site_label_3
_geom_angle
C2A O1A H5A 108.3(17)
C13A O2A H27A 109.4(15)
C2A C1A H2A 112.8(13)
C2A C1A H1A 109.4(14)
H2A C1A H1A 102.9(19)
C2A C1A H3A 110.5(14)
H2A C1A H3A 110.0(19)
H1A C1A H3A 111.1(19)
O1A C2A C1A 110.29(15)
O1A C2A C3A 110.98(15)
C1A C2A C3A 112.27(16)
O1A C2A H4A 102.8(9)
C1A C2A H4A 111.3(9)
C3A C2A H4A 108.8(9)
C2A C3A C4A 114.36(15)
C2A C3A H7A 108.0(12)
C4A C3A H7A 110.4(12)
C2A C3A H6A 111.6(11)
C4A C3A H6A 107.8(11)
H7A C3A H6A 104.3(17)
C5A C4A C3A 113.46(15)
C5A C4A H8A 110.6(11)
C3A C4A H8A 112.3(11)
C5A C4A H9A 107.1(12)
C3A C4A H9A 111.1(11)
H8A C4A H9A 101.5(16)
C6A C5A C4A 113.92(15)
C6A C5A H11A 110.4(12)
C4A C5A H11A 111.2(12)
C6A C5A H10A 109.2(11)
C4A C5A H10A 108.3(12)
H11A C5A H10A 103.2(16)
C5A C6A C7A 113.74(15)
C5A C6A H12A 112.0(12)
C7A C6A H12A 111.5(12)
C5A C6A H13A 111.5(13)
C7A C6A H13A 105.9(13)
H12A C6A H13A 101.3(18)
C6A C7A C8A 114.16(15)
C6A C7A H15A 111.3(13)
C8A C7A H15A 106.8(13)
C6A C7A H14A 108.0(12)
C8A C7A H14A 111.4(12)
H15A C7A H14A 104.8(18)
C9A C8A C7A 113.04(15)
C9A C8A H16A 110.0(12)
C7A C8A H16A 110.4(12)
C9A C8A H17A 108.6(12)
C7A C8A H17A 109.9(12)
H16A C8A H17A 104.4(16)
C8A C9A C10A 114.83(15)
C8A C9A H18A 110.5(12)
C10A C9A H18A 109.1(12)
C8A C9A H19A 110.2(12)
C10A C9A H19A 109.4(12)
H18A C9A H19A 102.2(17)
C11A C10A C9A 112.49(15)
C11A C10A H20A 110.8(12)
C9A C10A H20A 109.6(12)
C11A C10A H21A 109.9(11)
C9A C10A H21A 109.7(11)
H20A C10A H21A 104.0(16)
C10A C11A C12A 114.87(15)
C10A C11A H22A 110.8(11)
C12A C11A H22A 106.1(11)
C10A C11A H23A 108.3(12)
C12A C11A H23A 109.6(11)
H22A C11A H23A 106.9(15)
C13A C12A C11A 113.34(15)
C13A C12A H24A 109.1(11)
C11A C12A H24A 106.7(11)
C13A C12A H25A 107.9(11)
C11A C12A H25A 110.5(10)
H24A C12A H25A 109.3(15)
O2A C13A C14A 110.22(15)
O2A C13A C12A 107.52(14)
C14A C13A C12A 112.48(16)
O2A C13A H26A 108.6(10)
C14A C13A H26A 108.4(9)
C12A C13A H26A 109.5(10)
C13A C14A H28A 108.0(14)
C13A C14A H30A 109.1(14)
H28A C14A H30A 117(2)
C13A C14A H29A 110.1(14)
H28A C14A H29A 107(2)
H30A C14A H29A 105(2)
C2B O1B H4B 107.2(15)
C13B O2B H26B 104.9(15)
C2B C1B H2B 111.3(15)
C2B C1B H3B 108.5(14)
H2B C1B H3B 110(2)
C2B C1B H1B 109.8(14)
H2B C1B H1B 107.4(19)
H3B C1B H1B 110(2)
O1B C2B C1B 110.07(15)
O1B C2B C3B 106.97(14)
C1B C2B C3B 113.06(16)
O1B C2B H5B 108.7(10)
C1B C2B H5B 110.8(10)
C3B C2B H5B 107.1(10)
C2B C3B C4B 114.13(15)
C2B C3B H7B 111.1(12)
C4B C3B H7B 107.6(12)
C2B C3B H6B 108.9(11)
C4B C3B H6B 109.8(11)
H7B C3B H6B 104.9(17)
C5B C4B C3B 113.75(16)
C5B C4B H9B 109.8(13)
C3B C4B H9B 109.8(13)
C5B C4B H8B 109.4(12)
C3B C4B H8B 109.4(11)
H9B C4B H8B 104.2(18)
C4B C5B C6B 113.98(16)
C4B C5B H11B 108.0(12)
C6B C5B H11B 108.5(12)
C4B C5B H10B 111.3(13)
C6B C5B H10B 109.3(13)
H11B C5B H10B 105.3(17)
C5B C6B C7B 113.92(16)
C5B C6B H13B 113.3(12)
C7B C6B H13B 108.7(12)
C5B C6B H12B 109.8(12)
C7B C6B H12B 109.2(12)
H13B C6B H12B 101.1(17)
C8B C7B C6B 114.27(16)
C8B C7B H14B 111.9(13)
C6B C7B H14B 109.9(13)
C8B C7B H15B 108.4(13)
C6B C7B H15B 109.3(13)
H14B C7B H15B 102.3(18)
C7B C8B C9B 113.33(16)
C7B C8B H17B 110.8(13)
C9B C8B H17B 108.5(12)
C7B C8B H16B 108.4(13)
C9B C8B H16B 108.9(13)
H17B C8B H16B 106.7(18)
C8B C9B C10B 114.01(16)
C8B C9B H19B 111.1(13)
C10B C9B H19B 109.4(13)
C8B C9B H18B 107.0(13)
C10B C9B H18B 109.5(13)
H19B C9B H18B 105.6(19)
C9B C10B C11B 113.08(16)
C9B C10B H21B 108.0(13)
C11B C10B H21B 110.6(13)
C9B C10B H20B 109.0(13)
C11B C10B H20B 108.4(13)
H21B C10B H20B 107.5(18)
C12B C11B C10B 113.24(16)
C12B C11B H23B 110.7(13)
C10B C11B H23B 109.0(12)
C12B C11B H22B 110.9(13)
C10B C11B H22B 106.9(13)
H23B C11B H22B 105.7(18)
C11B C12B C13B 113.73(15)
C11B C12B H25B 111.2(11)
C13B C12B H25B 108.6(11)
C11B C12B H24B 109.9(12)
C13B C12B H24B 109.3(12)
H25B C12B H24B 103.6(16)
O2B C13B C14B 110.07(16)
O2B C13B C12B 110.80(14)
C14B C13B C12B 111.79(16)
O2B C13B H27B 105.9(11)
C14B C13B H27B 110.9(11)
C12B C13B H27B 107.2(11)
C13B C14B H30B 112.4(12)
C13B C14B H29B 113.4(15)
H30B C14B H29B 108.6(18)
C13B C14B H28B 112.3(16)
H30B C14B H28B 105(2)
H29B C14B H28B 104(2)
C2C O1C H4C 109.4(18)
C13C O2C H27C 108.7(16)
C2C C1C H1C 107.6(17)
C2C C1C H3C 112.1(14)
H1C C1C H3C 105(2)
C2C C1C H2C 108.4(13)
H1C C1C H2C 114(2)
H3C C1C H2C 110.2(19)
O1C C2C C1C 108.61(17)
O1C C2C C3C 107.78(14)
C1C C2C C3C 113.65(16)
O1C C2C H5C 109.3(13)
C1C C2C H5C 108.1(12)
C3C C2C H5C 109.4(13)
C2C C3C C4C 115.28(14)
C2C C3C H7C 105.5(12)
C4C C3C H7C 110.5(12)
C2C C3C H6C 108.4(11)
C4C C3C H6C 110.1(12)
H7C C3C H6C 106.6(16)
C3C C4C C5C 112.77(14)
C3C C4C H9C 111.2(12)
C5C C4C H9C 108.3(12)
C3C C4C H8C 109.1(12)
C5C C4C H8C 107.5(12)
H9C C4C H8C 107.8(16)
C4C C5C C6C 114.03(15)
C4C C5C H10C 106.8(14)
C6C C5C H10C 112.0(14)
C4C C5C H11C 111.3(12)
C6C C5C H11C 107.9(12)
H10C C5C H11C 104.3(18)
C7C C6C C5C 113.48(15)
C7C C6C H12C 108.2(12)
C5C C6C H12C 109.0(13)
C7C C6C H13C 109.5(12)
C5C C6C H13C 109.0(12)
H12C C6C H13C 107.5(17)
C6C C7C C8C 114.18(15)
C6C C7C H15C 108.9(12)
C8C C7C H15C 107.5(12)
C6C C7C H14C 108.3(14)
C8C C7C H14C 111.1(14)
H15C C7C H14C 106.7(18)
C9C C8C C7C 113.58(14)
C9C C8C H17C 110.5(12)
C7C C8C H17C 109.4(12)
C9C C8C H16C 110.7(14)
C7C C8C H16C 110.3(14)
H17C C8C H16C 101.7(18)
C8C C9C C10C 114.08(14)
C8C C9C H19C 108.8(12)
C10C C9C H19C 107.3(13)
C8C C9C H18C 108.8(15)
C10C C9C H18C 110.7(15)
H19C C9C H18C 106.9(19)
C11C C10C C9C 113.78(14)
C11C C10C H21C 109.9(12)
C9C C10C H21C 106.5(12)
C11C C10C H20C 109.5(14)
C9C C10C H20C 109.7(14)
H21C C10C H20C 107.3(18)
C10C C11C C12C 113.03(14)
C10C C11C H22C 108.8(12)
C12C C11C H22C 106.2(13)
C10C C11C H23C 109.8(14)
C12C C11C H23C 110.3(14)
H22C C11C H23C 108.6(18)
C13C C12C C11C 114.54(15)
C13C C12C H24C 108.5(12)
C11C C12C H24C 107.1(13)
C13C C12C H25C 110.8(11)
C11C C12C H25C 110.7(11)
H24C C12C H25C 104.7(16)
O2C C13C C14C 109.80(15)
O2C C13C C12C 111.38(14)
C14C C13C C12C 112.16(15)
O2C C13C H26C 103.8(12)
C14C C13C H26C 111.1(11)
C12C C13C H26C 108.3(12)
C13C C14C H28C 110.9(13)
C13C C14C H30C 112.5(11)
H28C C14C H30C 110.1(17)
C13C C14C H29C 111.1(13)
H28C C14C H29C 104.9(18)
H30C C14C H29C 107.1(18)
C2D O1D H4D 112.1(15)
C13D O2D H27D 112.0(16)
C2D C1D H1D 110.5(12)
C2D C1D H3D 112.2(11)
H1D C1D H3D 109.8(17)
C2D C1D H2D 109.5(13)
H1D C1D H2D 109.5(17)
H3D C1D H2D 105.1(17)
O1D C2D C1D 110.02(14)
O1D C2D C3D 111.86(13)
C1D C2D C3D 112.38(15)
O1D C2D H5D 102.7(9)
C1D C2D H5D 110.0(9)
C3D C2D H5D 109.4(9)
C2D C3D C4D 114.34(14)
C2D C3D H7D 106.3(11)
C4D C3D H7D 112.7(11)
C2D C3D H6D 105.9(11)
C4D C3D H6D 110.2(11)
H7D C3D H6D 106.9(16)
C3D C4D C5D 112.70(14)
C3D C4D H9D 109.7(12)
C5D C4D H9D 111.7(12)
C3D C4D H8D 107.9(11)
C5D C4D H8D 108.8(11)
H9D C4D H8D 105.7(16)
C6D C5D C4D 113.87(14)
C6D C5D H10D 109.9(10)
C4D C5D H10D 106.4(11)
C6D C5D H11D 109.8(11)
C4D C5D H11D 109.5(11)
H10D C5D H11D 107.1(16)
C5D C6D C7D 113.24(14)
C5D C6D H12D 109.4(12)
C7D C6D H12D 109.9(12)
C5D C6D H13D 110.7(12)
C7D C6D H13D 109.2(12)
H12D C6D H13D 103.9(17)
C6D C7D C8D 114.12(13)
C6D C7D H14D 106.1(11)
C8D C7D H14D 110.0(10)
C6D C7D H15D 108.5(11)
C8D C7D H15D 110.4(11)
H14D C7D H15D 107.4(15)
C9D C8D C7D 113.49(13)
C9D C8D H16D 111.4(12)
C7D C8D H16D 108.6(12)
C9D C8D H17D 110.3(12)
C7D C8D H17D 108.4(11)
H16D C8D H17D 104.2(16)
C8D C9D C10D 113.26(14)
C8D C9D H19D 108.5(11)
C10D C9D H19D 110.7(11)
C8D C9D H18D 106.8(12)
C10D C9D H18D 110.0(11)
H19D C9D H18D 107.4(15)
C9D C10D C11D 113.88(14)
C9D C10D H20D 107.6(10)
C11D C10D H20D 111.4(11)
C9D C10D H21D 110.5(12)
C11D C10D H21D 110.5(12)
H20D C10D H21D 102.4(16)
C12D C11D C10D 112.15(14)
C12D C11D H23D 109.2(11)
C10D C11D H23D 108.8(11)
C12D C11D H22D 112.4(10)
C10D C11D H22D 107.0(11)
H23D C11D H22D 107.1(15)
C13D C12D C11D 114.90(14)
C13D C12D H24D 110.0(11)
C11D C12D H24D 107.8(11)
C13D C12D H25D 108.9(11)
C11D C12D H25D 109.1(11)
H24D C12D H25D 105.8(15)
O2D C13D C14D 110.02(14)
O2D C13D C12D 106.31(14)
C14D C13D C12D 113.65(15)
O2D C13D H26D 108.4(10)
C14D C13D H26D 112.0(10)
C12D C13D H26D 106.2(10)
C13D C14D H30D 107.7(13)
C13D C14D H29D 109.1(12)
H30D C14D H29D 111.1(18)
C13D C14D H28D 113.0(13)
H30D C14D H28D 108.2(18)
H29D C14D H28D 107.7(18)
H1S O1S H2S 107(2)

loop_
_geom_bond_atom_site_label_1
_geom_bond_atom_site_label_2
_geom_bond_distance
O1A C2A 1.436(2)
O1A H5A 0.75(2)
O2A C13A 1.434(2)
O2A H27A 0.77(2)
C1A C2A 1.513(3)
C1A H2A 1.01(2)
C1A H1A 1.00(3)
C1A H3A 0.94(3)
C2A C3A 1.520(2)
C2A H4A 1.024(18)
C3A C4A 1.522(3)
C3A H7A 1.00(2)
C3A H6A 1.04(2)
C4A C5A 1.521(3)
C4A H8A 1.04(2)
C4A H9A 0.97(2)
C5A C6A 1.520(3)
C5A H11A 1.00(2)
C5A H10A 1.04(2)
C6A C7A 1.523(3)
C6A H12A 1.01(2)
C6A H13A 0.94(2)
C7A C8A 1.524(3)
C7A H15A 0.98(2)
C7A H14A 1.00(2)
C8A C9A 1.519(3)
C8A H16A 0.99(2)
C8A H17A 0.99(2)
C9A C10A 1.525(2)
C9A H18A 0.99(2)
C9A H19A 1.01(2)
C10A C11A 1.520(3)
C10A H20A 0.96(2)
C10A H21A 0.96(2)
C11A C12A 1.520(2)
C11A H22A 1.01(2)
C11A H23A 0.98(2)
C12A C13A 1.519(3)
C12A H24A 0.97(2)
C12A H25A 0.991(19)
C13A C14A 1.517(3)
C13A H26A 1.006(17)
C14A H28A 0.90(2)
C14A H30A 0.97(3)
C14A H29A 0.98(3)
O1B C2B 1.437(2)
O1B H4B 0.84(2)
O2B C13B 1.430(2)
O2B H26B 0.78(2)
C1B C2B 1.513(3)
C1B H2B 0.94(2)
C1B H3B 1.00(3)
C1B H1B 0.95(2)
C2B C3B 1.518(2)
C2B H5B 1.05(2)
C3B C4B 1.521(3)
C3B H7B 0.95(2)
C3B H6B 1.00(2)
C4B C5B 1.519(3)
C4B H9B 0.95(2)
C4B H8B 1.06(2)
C5B C6B 1.521(3)
C5B H11B 0.99(2)
C5B H10B 0.96(2)
C6B C7B 1.525(3)
C6B H13B 1.04(2)
C6B H12B 1.03(2)
C7B C8B 1.517(3)
C7B H14B 1.04(3)
C7B H15B 0.99(2)
C8B C9B 1.524(3)
C8B H17B 1.01(2)
C8B H16B 0.96(2)
C9B C10B 1.527(3)
C9B H19B 1.01(3)
C9B H18B 1.01(2)
C10B C11B 1.530(3)
C10B H21B 0.98(2)
C10B H20B 0.97(2)
C11B C12B 1.523(3)
C11B H23B 0.96(2)
C11B H22B 0.97(2)
C12B C13B 1.530(2)
C12B H25B 0.99(2)
C12B H24B 0.98(2)
C13B C14B 1.511(3)
C13B H27B 0.97(2)
C14B H30B 1.04(2)
C14B H29B 0.91(2)
C14B H28B 0.96(3)
O1C C2C 1.439(2)
O1C H4C 0.72(2)
O2C C13C 1.437(2)
O2C H27C 0.73(2)
C1C C2C 1.509(3)
C1C H1C 0.94(3)
C1C H3C 0.98(2)
C1C H2C 0.98(2)
C2C C3C 1.521(2)
C2C H5C 0.97(2)
C3C C4C 1.524(2)
C3C H7C 0.98(2)
C3C H6C 0.96(2)
C4C C5C 1.525(2)
C4C H9C 0.98(2)
C4C H8C 0.99(2)
C5C C6C 1.525(2)
C5C H10C 0.98(2)
C5C H11C 0.96(2)
C6C C7C 1.523(2)
C6C H12C 0.98(2)
C6C H13C 0.97(2)
C7C C8C 1.524(2)
C7C H15C 0.99(2)
C7C H14C 0.98(2)
C8C C9C 1.523(2)
C8C H17C 0.94(2)
C8C H16C 1.00(3)
C9C C10C 1.525(2)
C9C H19C 0.96(2)
C9C H18C 0.91(3)
C10C C11C 1.524(2)
C10C H21C 0.96(2)
C10C H20C 1.01(2)
C11C C12C 1.526(2)
C11C H22C 0.97(2)
C11C H23C 0.91(2)
C12C C13C 1.520(2)
C12C H24C 1.01(2)
C12C H25C 0.95(2)
C13C C14C 1.518(3)
C13C H26C 0.92(2)
C14C H28C 0.99(2)
C14C H30C 1.07(2)
C14C H29C 0.95(2)
O1D C2D 1.432(2)
O1D H4D 0.78(2)
O2D C13D 1.4372(19)
O2D H27D 0.74(2)
C1D C2D 1.518(2)
C1D H1D 1.01(2)
C1D H3D 0.97(2)
C1D H2D 0.95(2)
C2D C3D 1.523(2)
C2D H5D 1.051(18)
C3D C4D 1.525(2)
C3D H7D 0.98(2)
C3D H6D 1.00(2)
C4D C5D 1.525(2)
C4D H9D 0.97(2)
C4D H8D 1.03(2)
C5D C6D 1.524(2)
C5D H10D 1.000(19)
C5D H11D 0.95(2)
C6D C7D 1.525(2)
C6D H12D 0.98(2)
C6D H13D 0.98(2)
C7D C8D 1.525(2)
C7D H14D 0.987(19)
C7D H15D 0.97(2)
C8D C9D 1.520(2)
C8D H16D 1.01(2)
C8D H17D 0.95(2)
C9D C10D 1.522(2)
C9D H19D 0.952(19)
C9D H18D 1.00(2)
C10D C11D 1.528(2)
C10D H20D 1.00(2)
C10D H21D 0.98(2)
C11D C12D 1.523(2)
C11D H23D 0.96(2)
C11D H22D 0.969(18)
C12D C13D 1.514(2)
C12D H24D 0.98(2)
C12D H25D 0.99(2)
C13D C14D 1.507(3)
C13D H26D 0.917(17)
C14D H30D 0.96(2)
C14D H29D 0.99(2)
C14D H28D 0.96(2)
O1S H1S 0.76(2)
O1S H2S 0.81(3)

loop_
_geom_hbond_atom_site_label_D
_geom_hbond_atom_site_label_H
_geom_hbond_atom_site_label_A
_geom_hbond_distance_DH
_geom_hbond_distance_HA
_geom_hbond_distance_DA
_geom_hbond_angle_DHA
_geom_hbond_site_symmetry_A
O1S H2S O2C 0.81(3) 1.98(3) 2.7540(18) 159(2) .
O1B H4B O1D 0.84(2) 1.84(2) 2.6805(18) 178(2) 1_565
O1C H4C O1S 0.72(2) 2.02(2) 2.7388(19) 170(2) 1_466
O2C H27C O2B 0.73(2) 2.03(2) 2.7557(18) 174(2) 1_455
O2A H27A O2D 0.77(2) 1.95(2) 2.713(2) 171(2) .
O2D H27D O1S 0.74(2) 2.06(2) 2.7774(19) 164(2) 1_545
O1A H5A O1B 0.75(2) 1.97(2) 2.726(2) 179(2) 1_545
O1D H4D O1C 0.78(2) 1.99(2) 2.7612(19) 172(2) 1_545
O2B H26B O2A 0.78(2) 1.92(2) 2.7022(18) 174(2) 1_565
O1S H1S O1A 0.76(2) 2.00(2) 2.737(2) 164(2) 1_554

loop_
_geom_torsion_atom_site_label_1
_geom_torsion_atom_site_label_2
_geom_torsion_atom_site_label_3
_geom_torsion_atom_site_label_4
_geom_torsion
O1A C2A C3A C4A -61.7(2)
C1A C2A C3A C4A 174.40(17)
C2A C3A C4A C5A 175.12(16)
C3A C4A C5A C6A 175.27(17)
C4A C5A C6A C7A 177.42(18)
C5A C6A C7A C8A 176.18(18)
C6A C7A C8A C9A 178.01(17)
C7A C8A C9A C10A 174.92(17)
C8A C9A C10A C11A -178.97(16)
C9A C10A C11A C12A 171.98(16)
C10A C11A C12A C13A -178.33(16)
C11A C12A C13A O2A -65.42(18)
C11A C12A C13A C14A 173.05(16)
O1B C2B C3B C4B -66.1(2)
C1B C2B C3B C4B 172.57(18)
C2B C3B C4B C5B -179.65(17)
C3B C4B C5B C6B 171.00(18)
C4B C5B C6B C7B 178.64(17)
C5B C6B C7B C8B 173.26(18)
C6B C7B C8B C9B 176.76(17)
C7B C8B C9B C10B 176.78(17)
C8B C9B C10B C11B 177.39(17)
C9B C10B C11B C12B 177.92(17)
C10B C11B C12B C13B 175.44(15)
C11B C12B C13B O2B -58.1(2)
C11B C12B C13B C14B 178.72(17)
O1C C2C C3C C4C 177.68(16)
C1C C2C C3C C4C 57.3(2)
C2C C3C C4C C5C 176.84(17)
C3C C4C C5C C6C 175.11(17)
C4C C5C C6C C7C 179.71(17)
C5C C6C C7C C8C 178.16(17)
C6C C7C C8C C9C 178.58(17)
C7C C8C C9C C10C 179.03(18)
C8C C9C C10C C11C 178.92(17)
C9C C10C C11C C12C 177.84(17)
C10C C11C C12C C13C -178.70(16)
C11C C12C C13C O2C -61.5(2)
C11C C12C C13C C14C 175.01(18)
O1D C2D C3D C4D -60.03(19)
C1D C2D C3D C4D 175.63(15)
C2D C3D C4D C5D 178.89(14)
C3D C4D C5D C6D -179.89(14)
C4D C5D C6D C7D 178.82(15)
C5D C6D C7D C8D 179.60(15)
C6D C7D C8D C9D -179.61(15)
C7D C8D C9D C10D -179.97(14)
C8D C9D C10D C11D -178.77(15)
C9D C10D C11D C12D 180.00(15)
C10D C11D C12D C13D 178.08(15)
C11D C12D C13D O2D -171.46(14)
C11D C12D C13D C14D 67.4(2)
